data_2217481
loop_
_publ_author_name
'B. Thimme Gowda'
'Sabine Foro'
'Hartmut Fuess'

_publ_section_title
;
 <i>N</i>-(2,6-Dimethylphenyl)-2-methylacetamide
;
_journal_coeditor_code DN2305
_journal_issue 2
_journal_name_full 'Acta Crystallographica Section E'
_journal_page_first o380
_journal_page_last o380
_journal_paper_doi 10.1107/S1600536807068419
_journal_volume 64
_journal_year 2008
_chemical_formula_iupac 'C11 H15 N O'
_chemical_formula_moiety 'C11 H15 N O'
_chemical_formula_sum 'C11 H15 N O'
_chemical_formula_weight 177.24
_chemical_name_systematic
;
<i>N</i>-(2,6-Dimethylphenyl)-2-methylacetamide
;
_space_group_IT_number 14
_symmetry_cell_setting monoclinic
_symmetry_space_group_name_Hall '-P 2yn'
_symmetry_space_group_name_H-M 'P 1 21/n 1'
_atom_sites_solution_hydrogens difmap
_atom_sites_solution_primary direct
_atom_sites_solution_secondary difmap
_audit_creation_method SHELXL-97
_cell_angle_alpha 90.00
_cell_angle_beta 96.11(2)
_cell_angle_gamma 90.00
_cell_formula_units_Z 4
_cell_length_a 4.7915(7)
_cell_length_b 11.593(2)
_cell_length_c 17.966(3)
_cell_measurement_reflns_used 1603
_cell_measurement_temperature 100(2)
_cell_measurement_theta_max 24.94
_cell_measurement_theta_min 2.08
_cell_volume 992.3(3)
_computing_cell_refinement
;
CrysAlis RED (Oxford Diffraction, 2007)
;
_computing_data_collection
;
CrysAlis CCD (Oxford Diffraction, 2007)
;
_computing_data_reduction
;
CrysAlis RED (Oxford Diffraction, 2007)
;
_computing_molecular_graphics 'PLATON (Spek, 2003)'
_computing_publication_material 'SHELXL97 (Sheldrick, 1997)'
_computing_structure_refinement 'SHELXL97 (Sheldrick, 2008)'
_computing_structure_solution 'SHELXS97 (Sheldrick, 2008)'
_diffrn_ambient_temperature 100(2)
_diffrn_measured_fraction_theta_full 0.996
_diffrn_measured_fraction_theta_max 0.996
_diffrn_measurement_device_type
;
Oxford Diffraction Xcalibur diffractometer
with Sapphire CCD detector
;
_diffrn_measurement_method
;
Rotation method data acquisition using \w and \f
;
_diffrn_radiation_monochromator graphite
_diffrn_radiation_source 'fine-focus sealed tube'
_diffrn_radiation_type MoK\a
_diffrn_radiation_wavelength 0.71073
_diffrn_reflns_av_R_equivalents 0.0363
_diffrn_reflns_av_sigmaI/netI 0.0528
_diffrn_reflns_limit_h_max 5
_diffrn_reflns_limit_h_min -5
_diffrn_reflns_limit_k_max 14
_diffrn_reflns_limit_k_min -13
_diffrn_reflns_limit_l_max 21
_diffrn_reflns_limit_l_min -22
_diffrn_reflns_number 7811
_diffrn_reflns_theta_full 26.35
_diffrn_reflns_theta_max 26.35
_diffrn_reflns_theta_min 2.88
_diffrn_standards_decay_% 0
_exptl_absorpt_coefficient_mu 0.076
_exptl_absorpt_correction_T_max 0.9890
_exptl_absorpt_correction_T_min 0.9511
_exptl_absorpt_correction_type multi-scan
_exptl_absorpt_process_details
;
[CrysAlis RED (Oxford Diffraction, 2007); empirical absorption
correction
using spherical harmonics implemented in SCALE3 ABSPACK scaling algorithm]
;
_exptl_crystal_colour colourless
_exptl_crystal_density_diffrn 1.186
_exptl_crystal_density_method 'not measured'
_exptl_crystal_description needle
_exptl_crystal_F_000 384
_exptl_crystal_size_max 0.50
_exptl_crystal_size_mid 0.14
_exptl_crystal_size_min 0.08
_refine_diff_density_max 0.174
_refine_diff_density_min -0.164
_refine_ls_extinction_coef 0.016(2)
_refine_ls_extinction_expression Fc^*^=kFc[1+0.001xFc^2^\l^3^/sin(2\q)]^-1/4^
_refine_ls_extinction_method 'SHELXL97 (Sheldrick, 1997)'
_refine_ls_goodness_of_fit_ref 0.951
_refine_ls_hydrogen_treatment refxyz
_refine_ls_matrix_type full
_refine_ls_number_parameters 164
_refine_ls_number_reflns 2005
_refine_ls_number_restraints 0
_refine_ls_restrained_S_all 0.951
_refine_ls_R_factor_all 0.0660
_refine_ls_R_factor_gt 0.0334
_refine_ls_shift/su_max 0.001
_refine_ls_shift/su_mean 0.000
_refine_ls_structure_factor_coef Fsqd
_refine_ls_weighting_details 'calc w=1/[\s^2^(Fo^2^)+(0.043P)^2^] where P=(Fo^2^+2Fc^2^)/3'
_refine_ls_weighting_scheme calc
_refine_ls_wR_factor_gt 0.0704
_refine_ls_wR_factor_ref 0.0799
_reflns_number_gt 1262
_reflns_number_total 2005
_reflns_threshold_expression I>2\s(I)
_cod_data_source_file dn2305.cif
_cod_data_source_block I
_cod_original_sg_symbol_H-M 'P 21/n'
_cod_database_code 2217481
_cod_database_fobs_code 2217481

loop_
_symmetry_equiv_pos_as_xyz
'x, y, z'
'-x+1/2, y+1/2, -z+1/2'
'-x, -y, -z'
'x-1/2, -y-1/2, z-1/2'

loop_
_atom_site_type_symbol
_atom_site_label
_atom_site_fract_x
_atom_site_fract_y
_atom_site_fract_z
_atom_site_U_iso_or_equiv
_atom_site_adp_type
_atom_site_calc_flag
_atom_site_occupancy
O O1 0.65780(18) 0.08126(8) 0.39277(5) 0.0262(3) Uani d 1
N N1 0.2247(2) 0.15987(9) 0.36988(6) 0.0189(3) Uani d 1
H H1N 0.044(3) 0.1485(11) 0.3751(7) 0.023 Uiso d 1
C C1 0.3212(2) 0.27503(11) 0.36006(6) 0.0176(3) Uani d 1
C C2 0.2508(3) 0.36018(11) 0.41017(7) 0.0190(3) Uani d 1
C C3 0.3532(3) 0.47138(12) 0.40192(7) 0.0227(3) Uani d 1
H H3 0.310(3) 0.5309(11) 0.4368(7) 0.027 Uiso d 1
C C4 0.5195(3) 0.49761(13) 0.34589(7) 0.0240(3) Uani d 1
H H4 0.592(3) 0.5742(12) 0.3436(7) 0.029 Uiso d 1
C C5 0.5822(3) 0.41284(12) 0.29609(7) 0.0230(3) Uani d 1
H H5 0.699(3) 0.4338(10) 0.2572(7) 0.028 Uiso d 1
C C6 0.4831(3) 0.30035(11) 0.30172(7) 0.0196(3) Uani d 1
C C7 0.4008(3) 0.07132(11) 0.38927(7) 0.0191(3) Uani d 1
C C8 0.2643(3) -0.04089(12) 0.40805(8) 0.0226(3) Uani d 1
H H8A 0.233(3) -0.0348(11) 0.4619(8) 0.027 Uiso d 1
H H8B 0.078(3) -0.0457(11) 0.3814(7) 0.027 Uiso d 1
C C9 0.4399(3) -0.14537(14) 0.39496(10) 0.0340(4) Uani d 1
H H9A 0.633(4) -0.1371(13) 0.4197(8) 0.051 Uiso d 1
H H9B 0.362(3) -0.2172(13) 0.4137(8) 0.051 Uiso d 1
H H9C 0.457(3) -0.1568(12) 0.3394(9) 0.051 Uiso d 1
C C10 0.0701(3) 0.33281(14) 0.47103(8) 0.0247(4) Uani d 1
H H10A -0.132(3) 0.3315(11) 0.4530(8) 0.037 Uiso d 1
H H10B 0.109(3) 0.2566(14) 0.4935(7) 0.037 Uiso d 1
H H10C 0.096(3) 0.3906(12) 0.5110(8) 0.037 Uiso d 1
C C11 0.5511(3) 0.21070(14) 0.24562(8) 0.0257(4) Uani d 1
H H11A 0.408(3) 0.1505(12) 0.2393(7) 0.039 Uiso d 1
H H11B 0.586(3) 0.2484(12) 0.1971(8) 0.039 Uiso d 1
H H11C 0.726(3) 0.1670(11) 0.2640(7) 0.039 Uiso d 1

loop_
_atom_site_aniso_label
_atom_site_aniso_U_11
_atom_site_aniso_U_22
_atom_site_aniso_U_33
_atom_site_aniso_U_12
_atom_site_aniso_U_13
_atom_site_aniso_U_23
O1 0.0137(5) 0.0268(6) 0.0384(6) 0.0012(4) 0.0041(4) 0.0058(4)
N1 0.0109(6) 0.0207(7) 0.0258(6) -0.0004(5) 0.0047(5) 0.0015(5)
C1 0.0123(7) 0.0189(8) 0.0213(7) 0.0010(6) -0.0006(5) 0.0026(6)
C2 0.0144(7) 0.0225(8) 0.0200(7) 0.0055(6) 0.0009(5) 0.0025(6)
C3 0.0219(7) 0.0218(9) 0.0243(7) 0.0049(7) 0.0022(6) -0.0031(6)
C4 0.0232(8) 0.0203(8) 0.0285(8) -0.0022(7) 0.0024(7) 0.0029(7)
C5 0.0211(7) 0.0272(9) 0.0214(7) -0.0004(7) 0.0048(6) 0.0040(6)
C6 0.0154(7) 0.0230(8) 0.0199(7) 0.0016(6) -0.0001(6) 0.0006(6)
C7 0.0163(7) 0.0220(8) 0.0193(7) 0.0017(6) 0.0030(5) -0.0013(6)
C8 0.0174(7) 0.0227(8) 0.0281(8) -0.0003(7) 0.0051(6) 0.0015(6)
C9 0.0236(8) 0.0234(9) 0.0556(11) 0.0020(7) 0.0068(8) 0.0068(8)
C10 0.0226(8) 0.0282(9) 0.0243(8) 0.0021(7) 0.0072(6) -0.0002(6)
C11 0.0270(8) 0.0284(9) 0.0224(7) -0.0009(7) 0.0065(6) -0.0030(6)

loop_
_atom_type_symbol
_atom_type_description
_atom_type_scat_dispersion_real
_atom_type_scat_dispersion_imag
_atom_type_scat_source
C C 0.0033 0.0016 'International Tables Vol C Tables 4.2.6.8 and 6.1.1.4'
H H 0.0000 0.0000 'International Tables Vol C Tables 4.2.6.8 and 6.1.1.4'
N N 0.0061 0.0033 'International Tables Vol C Tables 4.2.6.8 and 6.1.1.4'
O O 0.0106 0.0060 'International Tables Vol C Tables 4.2.6.8 and 6.1.1.4'

loop_
_geom_angle_atom_site_label_1
_geom_angle_atom_site_label_2
_geom_angle_atom_site_label_3
_geom_angle
C7 N1 C1 122.69(11)
C7 N1 H1N 116.6(8)
C1 N1 H1N 118.8(8)
C6 C1 C2 121.59(12)
C6 C1 N1 120.03(11)
C2 C1 N1 118.38(11)
C3 C2 C1 118.17(12)
C3 C2 C10 120.71(12)
C1 C2 C10 121.11(12)
C4 C3 C2 121.19(13)
C4 C3 H3 119.6(8)
C2 C3 H3 119.2(8)
C3 C4 C5 119.76(13)
C3 C4 H4 118.4(8)
C5 C4 H4 121.8(8)
C4 C5 C6 121.20(13)
C4 C5 H5 118.0(7)
C6 C5 H5 120.8(7)
C5 C6 C1 118.05(12)
C5 C6 C11 119.78(12)
C1 C6 C11 122.17(12)
O1 C7 N1 122.39(13)
O1 C7 C8 121.57(12)
N1 C7 C8 116.02(11)
C9 C8 C7 113.27(12)
C9 C8 H8A 110.7(7)
C7 C8 H8A 105.7(7)
C9 C8 H8B 112.1(8)
C7 C8 H8B 109.7(8)
H8A C8 H8B 104.9(11)
C8 C9 H9A 111.4(9)
C8 C9 H9B 112.7(9)
H9A C9 H9B 107.5(12)
C8 C9 H9C 111.2(8)
H9A C9 H9C 106.5(13)
H9B C9 H9C 107.3(12)
C2 C10 H10A 112.7(8)
C2 C10 H10B 113.0(8)
H10A C10 H10B 105.1(12)
C2 C10 H10C 110.5(8)
H10A C10 H10C 107.2(12)
H10B C10 H10C 108.0(11)
C6 C11 H11A 111.7(9)
C6 C11 H11B 110.3(8)
H11A C11 H11B 112.9(11)
C6 C11 H11C 111.1(8)
H11A C11 H11C 103.2(11)
H11B C11 H11C 107.3(11)

loop_
_geom_bond_atom_site_label_1
_geom_bond_atom_site_label_2
_geom_bond_distance
O1 C7 1.2317(15)
N1 C7 1.3509(16)
N1 C1 1.4299(16)
N1 H1N 0.889(14)
C1 C6 1.4000(17)
C1 C2 1.4012(17)
C2 C3 1.3928(18)
C2 C10 1.4994(19)
C3 C4 1.3828(18)
C3 H3 0.969(13)
C4 C5 1.3834(19)
C4 H4 0.957(13)
C5 C6 1.3952(18)
C5 H5 0.973(13)
C6 C11 1.5073(18)
C7 C8 1.5101(18)
C8 C9 1.508(2)
C8 H8A 0.998(14)
C8 H8B 0.968(13)
C9 H9A 0.988(16)
C9 H9B 0.987(15)
C9 H9C 1.020(17)
C10 H10A 0.986(15)
C10 H10B 0.982(15)
C10 H10C 0.981(14)
C11 H11A 0.978(15)
C11 H11B 1.005(14)
C11 H11C 1.003(15)

loop_
_geom_hbond_atom_site_label_D
_geom_hbond_atom_site_label_H
_geom_hbond_atom_site_label_A
_geom_hbond_site_symmetry_A
_geom_hbond_distance_DH
_geom_hbond_distance_HA
_geom_hbond_distance_DA
_geom_hbond_angle_DHA
N1 H1N O1 1_455 0.889(14) 2.065(14) 2.9352(15) 165.9(12)

loop_
_geom_torsion_atom_site_label_1
_geom_torsion_atom_site_label_2
_geom_torsion_atom_site_label_3
_geom_torsion_atom_site_label_4
_geom_torsion
C7 N1 C1 C6 65.81(15)
C7 N1 C1 C2 -113.86(13)
C6 C1 C2 C3 -1.77(18)
N1 C1 C2 C3 177.88(11)
C6 C1 C2 C10 178.15(12)
N1 C1 C2 C10 -2.20(17)
C1 C2 C3 C4 0.06(18)
C10 C2 C3 C4 -179.86(12)
C2 C3 C4 C5 1.17(19)
C3 C4 C5 C6 -0.7(2)
C4 C5 C6 C1 -0.93(19)
C4 C5 C6 C11 178.87(12)
C2 C1 C6 C5 2.20(17)
N1 C1 C6 C5 -177.45(11)
C2 C1 C6 C11 -177.59(12)
N1 C1 C6 C11 2.75(17)
C1 N1 C7 O1 -7.20(19)
C1 N1 C7 C8 171.64(11)
O1 C7 C8 C9 -27.34(19)
N1 C7 C8 C9 153.81(13)

loop_
_cod_related_entry_id
_cod_related_entry_database
_cod_related_entry_code
1 ChemSpider 91552
